data_4319467
loop_
_publ_author_name
'Patricia M. van der Werff'
'Stuart R. Batten'
'Paul Jensen'
'Boujemaa Moubaraki'
'Keith S. Murray'

_publ_contact_author
;
     Prof. K.S. Murray
     Department of Chemistry
     PO Box 23
     Monash University 3800
     AUSTRALIA
;
_publ_contact_author_email 'Keith.S.Murray@sci.monash.edu.au '
_publ_contact_author_fax ' +61 3 9905 4597 '
_publ_contact_author_phone ' +61 3 9905 4512 '
_publ_section_title
;
 Cation Templation of Anionic Metal Dicyanamide Networks
;
_journal_name_full 'Inorganic Chemistry'
_journal_page_first 1718
_journal_page_last 1722
_journal_paper_doi 10.1021/ic000978x
_journal_volume 40
_journal_year 2001
_chemical_formula_moiety (MePh3P)(Mn(dca)3)
_chemical_formula_sum 'C25 H18 Mn N9 P'
_chemical_formula_weight 530.39
_chemical_name_common (MePh3P)(Mn(dca)3)
_chemical_name_systematic
;
  methyltriphenylphosphonium manganese(II) tris(dicyanamide)

;
_space_group_IT_number 19
_symmetry_cell_setting orthorhombic
_symmetry_space_group_name_Hall 'P 2ac 2ab'
_symmetry_space_group_name_H-M 'P 21 21 21'
_atom_sites_solution_hydrogens geom
_atom_sites_solution_primary direct
_atom_sites_solution_secondary difmap
_audit_creation_method SHELXL-97
_cell_angle_alpha 90.00
_cell_angle_beta 90.00
_cell_angle_gamma 90.00
_cell_formula_units_Z 8
_cell_length_a 13.9593(3)
_cell_length_b 17.2000(2)
_cell_length_c 20.8587(5)
_cell_measurement_temperature 123(2)
_cell_volume 5008.17(17)
_computing_cell_refinement 'Siemens XSCANS'
_computing_data_collection 'Siemens XSCANS'
_computing_data_reduction 'Siemens SHELXTL'
_computing_molecular_graphics 'Siemens SHELXTL'
_computing_publication_material 'Siemens SHELXTL'
_computing_structure_refinement 'SHELXL-97 (Sheldrick, 1997)'
_computing_structure_solution 'SHELXS-97 (Sheldrick, 1990)'
_diffrn_ambient_temperature 123(2)
_diffrn_measured_fraction_theta_full 0.965
_diffrn_measured_fraction_theta_max 0.965
_diffrn_measurement_method '\w scans'
_diffrn_radiation_monochromator graphite
_diffrn_radiation_source 'fine-focus sealed tube'
_diffrn_radiation_type MoK\a
_diffrn_radiation_wavelength 0.71073
_diffrn_reflns_av_R_equivalents 0.0532
_diffrn_reflns_av_sigmaI/netI 0.1032
_diffrn_reflns_limit_h_max 20
_diffrn_reflns_limit_h_min -11
_diffrn_reflns_limit_k_max 16
_diffrn_reflns_limit_k_min -24
_diffrn_reflns_limit_l_max 30
_diffrn_reflns_limit_l_min -25
_diffrn_reflns_number 36163
_diffrn_reflns_theta_full 31.49
_diffrn_reflns_theta_max 31.49
_diffrn_reflns_theta_min 1.95
_exptl_absorpt_coefficient_mu 0.624
_exptl_absorpt_correction_T_max 0.9129
_exptl_absorpt_correction_T_min 0.8473
_exptl_absorpt_correction_type face-indexed
_exptl_crystal_colour colourless
_exptl_crystal_density_diffrn 1.407
_exptl_crystal_density_method 'not measured'
_exptl_crystal_description block
_exptl_crystal_F_000 2168
_exptl_crystal_size_max 0.63
_exptl_crystal_size_mid 0.25
_exptl_crystal_size_min 0.15
_refine_diff_density_max 0.376
_refine_diff_density_min -0.387
_refine_diff_density_rms 0.078
_refine_ls_abs_structure_details 'Flack H D (1983), Acta Cryst. A39, 876-881'
_refine_ls_abs_structure_Flack 0.003(10)
_refine_ls_extinction_method none
_refine_ls_goodness_of_fit_ref 1.018
_refine_ls_hydrogen_treatment mixed
_refine_ls_matrix_type full
_refine_ls_number_parameters 649
_refine_ls_number_reflns 15747
_refine_ls_number_restraints 0
_refine_ls_restrained_S_all 1.018
_refine_ls_R_factor_all 0.1020
_refine_ls_R_factor_gt 0.0509
_refine_ls_shift/su_max 0.001
_refine_ls_shift/su_mean 0.000
_refine_ls_structure_factor_coef Fsqd
_refine_ls_weighting_details 'calc w=1/[\s^2^(Fo^2^)+(0.0303P)^2^+0.0000P] where P=(Fo^2^+2Fc^2^)/3'
_refine_ls_weighting_scheme calc
_refine_ls_wR_factor_gt 0.0759
_refine_ls_wR_factor_ref 0.0866
_reflns_number_gt 10697
_reflns_number_total 15747
_reflns_threshold_expression >2sigma(I)
_cod_data_source_file ic000978x_3.cif
_cod_data_source_block MePh3PMndca3
_cod_depositor_comments
;
The following automatic conversions were performed:

'_symmetry_cell_setting' value 'Orthorhombic' changed to
'orthorhombic' according to the built-in table from CIF Core
dictionary named 'cif_core.dic' version 2.4.1 from 2010-06-29.

Automatic conversion script
Id: cif_fix_values 1646 2011-03-28 12:23:43Z adriana 
;
_cod_database_code 4319467

loop_
_symmetry_equiv_pos_as_xyz
'x, y, z'
'-x+1/2, -y, z+1/2'
'-x, y+1/2, -z+1/2'
'x+1/2, -y+1/2, -z'

loop_
_atom_site_label
_atom_site_type_symbol
_atom_site_fract_x
_atom_site_fract_y
_atom_site_fract_z
_atom_site_U_iso_or_equiv
_atom_site_adp_type
_atom_site_occupancy
_atom_site_symmetry_multiplicity
_atom_site_calc_flag
_atom_site_refinement_flags
_atom_site_disorder_assembly
_atom_site_disorder_group
Mn1 Mn -0.12255(2) 0.199850(17) 0.074201(16) 0.01603(8) Uani 1 1 d . . .
Mn2 Mn 0.03190(2) 0.199364(18) 0.419407(17) 0.01945(8) Uani 1 1 d . . .
N11 N -0.17271(15) 0.20706(12) 0.17488(10) 0.0282(5) Uani 1 1 d . . .
C11 C -0.19323(17) 0.20930(13) 0.22777(13) 0.0232(5) Uani 1 1 d . . .
N12 N -0.11445(17) 0.21708(12) 0.37784(11) 0.0340(5) Uani 1 1 d . . .
C12 C -0.16279(18) 0.21377(13) 0.33362(13) 0.0256(6) Uani 1 1 d . . .
N13 N -0.22597(16) 0.20937(14) 0.28671(10) 0.0414(6) Uani 1 1 d . . .
N21 N 0.02418(14) 0.18838(11) 0.11650(10) 0.0259(5) Uani 1 1 d . . .
C21 C 0.07300(16) 0.18252(11) 0.16052(13) 0.0192(5) Uani 1 1 d . . .
N22 N 0.08927(16) 0.19198(12) 0.32035(11) 0.0324(5) Uani 1 1 d . . .
C22 C 0.10683(17) 0.18580(12) 0.26658(13) 0.0242(6) Uani 1 1 d . . .
N23 N 0.13544(15) 0.17596(11) 0.20716(10) 0.0283(5) Uani 1 1 d . . .
N31 N -0.06967(14) 0.20027(12) -0.02729(9) 0.0265(5) Uani 1 1 d . . .
C31 C -0.00842(18) 0.23307(13) -0.05177(11) 0.0227(5) Uani 1 1 d . . .
N32 N 0.22218(15) 0.28533(10) -0.05252(9) 0.0226(5) Uani 1 1 d . . .
C32 C 0.14234(19) 0.27787(12) -0.06548(11) 0.0238(5) Uani 1 1 d . . .
N33 N 0.05370(16) 0.27333(14) -0.08427(12) 0.0474(7) Uani 1 1 d . . .
N41 N -0.09707(15) 0.32644(11) 0.06925(11) 0.0305(5) Uani 1 1 d . . .
C41 C -0.05341(18) 0.38153(12) 0.05827(12) 0.0240(6) Uani 1 1 d . . .
N42 N -0.00858(16) 0.57384(11) 0.07603(12) 0.0365(6) Uani 1 1 d . . .
C42 C -0.00904(17) 0.50938(13) 0.06246(12) 0.0238(6) Uani 1 1 d . . .
N43 N 0.00284(16) 0.43873(11) 0.04198(10) 0.0330(6) Uani 1 1 d . . .
N51 N 0.17626(17) 0.18117(13) 0.46171(12) 0.0379(6) Uani 1 1 d . . .
C51 C 0.2587(2) 0.18348(13) 0.46038(12) 0.0271(6) Uani 1 1 d . . .
N52 N 0.46328(15) 0.28484(11) 0.48224(10) 0.0261(5) Uani 1 1 d . . .
C52 C 0.40628(18) 0.23702(14) 0.47185(12) 0.0222(5) Uani 1 1 d . . .
N53 N 0.35218(16) 0.17803(11) 0.45721(11) 0.0316(5) Uani 1 1 d . . .
N61 N 0.05995(17) 0.32456(11) 0.41719(12) 0.0396(6) Uani 1 1 d . . .
C61 C 0.10482(19) 0.37972(12) 0.41158(13) 0.0270(6) Uani 1 1 d . . .
N62 N 0.13587(15) 0.57337(10) 0.43032(11) 0.0289(5) Uani 1 1 d . . .
C62 C 0.14409(17) 0.50851(12) 0.41891(12) 0.0234(5) Uani 1 1 d . . .
N63 N 0.16460(16) 0.43701(11) 0.40312(11) 0.0347(6) Uani 1 1 d . . .
P1 P 0.26278(4) 0.60063(3) 0.65927(3) 0.01769(13) Uani 1 1 d . . .
C111 C 0.36689(16) 0.56470(12) 0.69968(10) 0.0167(5) Uani 1 1 d . . .
C112 C 0.36306(18) 0.49448(12) 0.73306(12) 0.0225(5) Uani 1 1 d . . .
H11A H 0.3067 0.4636 0.7319 0.027 Uiso 1 1 calc R . .
C113 C 0.44186(17) 0.47018(14) 0.76790(12) 0.0261(6) Uani 1 1 d . . .
H11B H 0.4394 0.4227 0.7911 0.031 Uiso 1 1 calc R . .
C114 C 0.52403(18) 0.51468(14) 0.76910(12) 0.0258(5) Uani 1 1 d . . .
H11C H 0.5781 0.4974 0.7928 0.031 Uiso 1 1 calc R . .
C115 C 0.52816(18) 0.58464(14) 0.73579(12) 0.0290(6) Uani 1 1 d . . .
H11D H 0.5850 0.6151 0.7367 0.035 Uiso 1 1 calc R . .
C116 C 0.44952(17) 0.60978(13) 0.70144(12) 0.0233(6) Uani 1 1 d . . .
H11E H 0.4518 0.6578 0.6790 0.028 Uiso 1 1 calc R . .
C121 C 0.19169(17) 0.52116(12) 0.63022(11) 0.0202(5) Uani 1 1 d . . .
C122 C 0.09196(18) 0.52411(14) 0.63313(12) 0.0263(6) Uani 1 1 d . . .
H12A H 0.0611 0.5665 0.6538 0.032 Uiso 1 1 calc R . .
C123 C 0.03784(19) 0.46508(15) 0.60585(13) 0.0350(7) Uani 1 1 d . . .
H12B H -0.0301 0.4669 0.6077 0.042 Uiso 1 1 calc R . .
C124 C 0.0833(2) 0.40346(14) 0.57588(13) 0.0345(6) Uani 1 1 d . . .
H12C H 0.0462 0.3632 0.5570 0.041 Uiso 1 1 calc R . .
C125 C 0.1817(2) 0.40007(14) 0.57317(13) 0.0350(6) Uani 1 1 d . . .
H12D H 0.2122 0.3573 0.5529 0.042 Uiso 1 1 calc R . .
C126 C 0.23671(19) 0.45907(12) 0.60002(12) 0.0266(6) Uani 1 1 d . . .
H12E H 0.3046 0.4570 0.5978 0.032 Uiso 1 1 calc R . .
C131 C 0.19574(16) 0.65990(12) 0.71429(11) 0.0190(5) Uani 1 1 d . . .
C132 C 0.1397(2) 0.72102(14) 0.69193(13) 0.0346(7) Uani 1 1 d . . .
H13A H 0.1354 0.7309 0.6472 0.041 Uiso 1 1 calc R . .
C133 C 0.0903(2) 0.76724(15) 0.73464(14) 0.0385(7) Uani 1 1 d . . .
H13B H 0.0519 0.8088 0.7193 0.046 Uiso 1 1 calc R . .
C134 C 0.0967(2) 0.75320(14) 0.79952(14) 0.0356(7) Uani 1 1 d . . .
H13C H 0.0630 0.7854 0.8288 0.043 Uiso 1 1 calc R . .
C135 C 0.1522(2) 0.69215(14) 0.82226(13) 0.0351(6) Uani 1 1 d . . .
H13D H 0.1561 0.6824 0.8670 0.042 Uiso 1 1 calc R . .
C136 C 0.20176(18) 0.64556(13) 0.77974(12) 0.0257(6) Uani 1 1 d . . .
H13E H 0.2399 0.6038 0.7952 0.031 Uiso 1 1 calc R . .
C140 C 0.29575(18) 0.65705(13) 0.59089(11) 0.0239(5) Uani 1 1 d . . .
H14A H 0.3337 0.7020 0.6047 0.036 Uiso 1 1 calc R . .
H14B H 0.2378 0.6751 0.5689 0.036 Uiso 1 1 calc R . .
H14C H 0.3338 0.6250 0.5615 0.036 Uiso 1 1 calc R . .
P2 P 0.35935(4) -0.06070(3) 0.16038(3) 0.02070(14) Uani 1 1 d . . .
C211 C 0.47482(16) -0.01547(12) 0.15856(12) 0.0204(5) Uani 1 1 d . . .
C212 C 0.50911(18) 0.02584(13) 0.21115(12) 0.0249(6) Uani 1 1 d . . .
H21A H 0.4721 0.0289 0.2493 0.030 Uiso 1 1 calc R . .
C213 C 0.59740(18) 0.06244(13) 0.20777(13) 0.0270(6) Uani 1 1 d . . .
H21B H 0.6210 0.0910 0.2434 0.032 Uiso 1 1 calc R . .
C214 C 0.65090(18) 0.05724(13) 0.15224(13) 0.0289(6) Uani 1 1 d . . .
H21C H 0.7112 0.0827 0.1498 0.035 Uiso 1 1 calc R . .
C215 C 0.61803(19) 0.01570(14) 0.10044(13) 0.0315(6) Uani 1 1 d . . .
H21D H 0.6558 0.0123 0.0627 0.038 Uiso 1 1 calc R . .
C216 C 0.52984(18) -0.02126(14) 0.10318(12) 0.0270(6) Uani 1 1 d . . .
H21E H 0.5072 -0.0503 0.0675 0.032 Uiso 1 1 calc R . .
C221 C 0.28027(17) -0.01156(12) 0.10648(11) 0.0210(5) Uani 1 1 d . . .
C222 C 0.19337(19) -0.04654(14) 0.08982(12) 0.0310(6) Uani 1 1 d . . .
H22A H 0.1789 -0.0971 0.1053 0.037 Uiso 1 1 calc R . .
C223 C 0.1286(2) -0.00842(17) 0.05121(13) 0.0393(7) Uani 1 1 d . . .
H22B H 0.0697 -0.0326 0.0400 0.047 Uiso 1 1 calc R . .
C224 C 0.1498(2) 0.06557(16) 0.02879(13) 0.0369(7) Uani 1 1 d . . .
H22C H 0.1050 0.0924 0.0025 0.044 Uiso 1 1 calc R . .
C225 C 0.2354(2) 0.10020(15) 0.04450(12) 0.0337(6) Uani 1 1 d . . .
H22D H 0.2497 0.1508 0.0288 0.040 Uiso 1 1 calc R . .
C226 C 0.30102(18) 0.06201(13) 0.08290(12) 0.0268(6) Uani 1 1 d . . .
H22E H 0.3603 0.0861 0.0932 0.032 Uiso 1 1 calc R . .
C231 C 0.31354(16) -0.05235(13) 0.24028(11) 0.0209(5) Uani 1 1 d . . .
C232 C 0.32203(19) -0.11229(14) 0.28458(13) 0.0296(6) Uani 1 1 d . . .
H23A H 0.3484 -0.1609 0.2720 0.036 Uiso 1 1 calc R . .
C233 C 0.2921(2) -0.10112(15) 0.34668(13) 0.0348(7) Uani 1 1 d . . .
H23B H 0.2963 -0.1426 0.3766 0.042 Uiso 1 1 calc R . .
C234 C 0.25597(19) -0.03001(14) 0.36594(12) 0.0308(6) Uani 1 1 d . . .
H23C H 0.2368 -0.0225 0.4092 0.037 Uiso 1 1 calc R . .
C235 C 0.24776(18) 0.02989(14) 0.32255(12) 0.0308(6) Uani 1 1 d . . .
H23D H 0.2228 0.0786 0.3359 0.037 Uiso 1 1 calc R . .
C236 C 0.27560(17) 0.01939(13) 0.25961(11) 0.0249(6) Uani 1 1 d . . .
H23E H 0.2691 0.0606 0.2296 0.030 Uiso 1 1 calc R . .
C240 C 0.3708(2) -0.16033(12) 0.13589(13) 0.0313(6) Uani 1 1 d . . .
H24A H 0.4145 -0.1875 0.1651 0.047 Uiso 1 1 calc R . .
H24B H 0.3963 -0.1625 0.0922 0.047 Uiso 1 1 calc R . .
H24C H 0.3078 -0.1854 0.1371 0.047 Uiso 1 1 calc R . .

loop_
_atom_site_aniso_label
_atom_site_aniso_U_11
_atom_site_aniso_U_22
_atom_site_aniso_U_33
_atom_site_aniso_U_23
_atom_site_aniso_U_13
_atom_site_aniso_U_12
Mn1 0.01723(17) 0.01352(15) 0.01735(18) 0.00086(14) 0.00003(15) -0.00062(14)
Mn2 0.02339(19) 0.01481(16) 0.02015(19) -0.00057(15) -0.00058(16) -0.00195(15)
N11 0.0276(12) 0.0365(11) 0.0206(12) -0.0016(10) -0.0019(9) 0.0057(10)
C11 0.0196(13) 0.0266(13) 0.0234(14) -0.0015(11) -0.0041(11) 0.0053(10)
N12 0.0336(14) 0.0422(13) 0.0261(13) -0.0016(10) -0.0047(11) 0.0031(10)
C12 0.0249(14) 0.0313(13) 0.0207(14) -0.0015(11) 0.0052(12) 0.0075(10)
N13 0.0254(13) 0.0796(17) 0.0192(12) 0.0021(12) 0.0025(10) 0.0116(12)
N21 0.0190(11) 0.0301(11) 0.0287(12) 0.0007(9) -0.0034(10) 0.0026(9)
C21 0.0152(12) 0.0136(11) 0.0287(14) 0.0006(10) 0.0086(11) -0.0001(9)
N22 0.0363(13) 0.0375(12) 0.0233(13) -0.0007(10) 0.0024(10) 0.0013(11)
C22 0.0191(13) 0.0234(13) 0.0301(16) 0.0028(11) -0.0034(11) 0.0009(10)
N23 0.0194(12) 0.0463(13) 0.0192(12) 0.0030(9) -0.0009(10) 0.0050(10)
N31 0.0215(11) 0.0389(11) 0.0191(11) -0.0006(10) -0.0002(9) -0.0063(10)
C31 0.0191(14) 0.0303(13) 0.0187(13) 0.0008(10) -0.0045(11) 0.0004(10)
N32 0.0204(12) 0.0257(11) 0.0216(11) -0.0020(8) 0.0013(9) -0.0020(8)
C32 0.0276(15) 0.0266(12) 0.0173(13) 0.0037(9) 0.0022(11) -0.0027(10)
N33 0.0227(13) 0.0772(17) 0.0422(16) 0.0330(13) -0.0075(12) -0.0196(11)
N41 0.0344(13) 0.0202(10) 0.0368(14) 0.0007(9) -0.0033(11) -0.0032(9)
C41 0.0320(15) 0.0183(13) 0.0216(14) -0.0030(10) -0.0027(11) 0.0050(11)
N42 0.0414(14) 0.0206(11) 0.0476(16) 0.0017(10) 0.0054(13) 0.0001(9)
C42 0.0214(14) 0.0206(13) 0.0294(15) 0.0047(10) 0.0004(11) -0.0011(10)
N43 0.0430(15) 0.0173(10) 0.0389(14) -0.0026(9) 0.0135(11) -0.0063(10)
N51 0.0264(14) 0.0501(15) 0.0373(15) 0.0024(11) -0.0048(11) 0.0008(11)
C51 0.0294(16) 0.0285(14) 0.0234(14) 0.0050(10) -0.0010(12) 0.0036(11)
N52 0.0244(12) 0.0340(12) 0.0199(11) 0.0000(9) -0.0011(10) 0.0025(10)
C52 0.0202(14) 0.0318(13) 0.0148(13) 0.0039(10) 0.0029(10) 0.0120(11)
N53 0.0244(13) 0.0283(11) 0.0421(15) 0.0021(9) -0.0004(11) 0.0007(9)
N61 0.0573(16) 0.0212(11) 0.0403(15) -0.0060(10) 0.0140(13) -0.0086(10)
C61 0.0383(16) 0.0134(11) 0.0292(16) -0.0022(10) 0.0085(12) 0.0020(11)
N62 0.0279(12) 0.0165(10) 0.0425(14) 0.0007(9) 0.0042(11) -0.0008(9)
C62 0.0226(13) 0.0181(12) 0.0295(14) 0.0029(10) 0.0071(12) -0.0027(10)
N63 0.0374(14) 0.0158(10) 0.0511(16) -0.0043(10) 0.0180(12) -0.0010(9)
P1 0.0177(3) 0.0191(3) 0.0163(3) 0.0012(2) -0.0033(3) -0.0006(2)
C111 0.0141(12) 0.0206(11) 0.0152(12) -0.0018(9) -0.0002(10) 0.0008(9)
C112 0.0210(13) 0.0187(11) 0.0277(14) 0.0037(10) 0.0000(11) -0.0006(10)
C113 0.0251(14) 0.0245(12) 0.0287(15) 0.0108(11) -0.0021(11) 0.0037(10)
C114 0.0185(13) 0.0342(13) 0.0247(14) 0.0038(11) -0.0080(11) 0.0057(11)
C115 0.0194(14) 0.0317(14) 0.0357(16) 0.0025(11) -0.0051(12) -0.0052(11)
C116 0.0218(14) 0.0210(12) 0.0272(14) 0.0038(10) -0.0035(11) -0.0021(10)
C121 0.0203(13) 0.0239(12) 0.0166(13) 0.0014(10) -0.0041(10) -0.0026(10)
C122 0.0233(14) 0.0328(14) 0.0227(15) 0.0003(11) -0.0009(11) -0.0023(11)
C123 0.0207(15) 0.0503(17) 0.0340(17) 0.0033(13) -0.0040(13) -0.0134(13)
C124 0.0401(17) 0.0357(14) 0.0278(16) -0.0054(13) -0.0095(14) -0.0132(13)
C125 0.0411(17) 0.0283(13) 0.0355(17) -0.0089(13) -0.0085(15) -0.0010(12)
C126 0.0254(14) 0.0264(12) 0.0279(15) -0.0043(10) -0.0016(12) -0.0007(11)
C131 0.0173(12) 0.0187(11) 0.0210(13) -0.0047(9) -0.0013(10) 0.0001(9)
C132 0.0400(18) 0.0377(15) 0.0260(15) -0.0019(11) -0.0085(13) 0.0156(13)
C133 0.0443(19) 0.0328(14) 0.0384(18) -0.0037(13) -0.0066(15) 0.0171(13)
C134 0.0411(19) 0.0298(14) 0.0358(18) -0.0099(12) 0.0021(14) 0.0076(12)
C135 0.0476(18) 0.0339(14) 0.0238(14) -0.0026(12) 0.0029(13) 0.0057(13)
C136 0.0324(15) 0.0228(12) 0.0219(14) 0.0022(10) 0.0015(12) 0.0020(10)
C140 0.0259(13) 0.0262(12) 0.0196(14) 0.0058(10) -0.0030(11) -0.0027(10)
P2 0.0197(3) 0.0202(3) 0.0222(3) 0.0036(3) 0.0045(3) -0.0005(2)
C211 0.0165(12) 0.0216(11) 0.0230(13) 0.0042(10) -0.0005(11) 0.0000(9)
C212 0.0229(14) 0.0258(12) 0.0259(15) 0.0026(10) 0.0025(11) 0.0049(10)
C213 0.0231(14) 0.0211(12) 0.0368(16) 0.0027(11) -0.0047(12) 0.0020(10)
C214 0.0167(13) 0.0297(13) 0.0403(17) 0.0124(12) -0.0013(12) -0.0033(10)
C215 0.0218(14) 0.0441(15) 0.0287(15) 0.0103(12) 0.0093(12) 0.0021(12)
C216 0.0230(14) 0.0353(13) 0.0225(14) 0.0043(11) 0.0015(12) -0.0006(11)
C221 0.0186(13) 0.0247(12) 0.0198(13) -0.0010(10) 0.0029(10) 0.0017(10)
C222 0.0295(15) 0.0347(14) 0.0289(16) -0.0045(11) 0.0038(12) -0.0003(11)
C223 0.0248(16) 0.0625(19) 0.0305(16) -0.0114(14) -0.0037(13) 0.0067(14)
C224 0.0331(17) 0.0565(18) 0.0213(15) -0.0020(13) -0.0005(12) 0.0205(14)
C225 0.0404(17) 0.0335(14) 0.0273(15) 0.0034(11) 0.0046(13) 0.0130(13)
C226 0.0267(14) 0.0298(13) 0.0238(14) 0.0029(11) 0.0012(12) 0.0021(10)
C231 0.0157(12) 0.0260(12) 0.0211(14) 0.0043(10) 0.0022(10) -0.0022(10)
C232 0.0334(16) 0.0254(13) 0.0300(16) 0.0062(11) 0.0031(13) -0.0019(11)
C233 0.0453(18) 0.0337(14) 0.0255(16) 0.0108(12) 0.0013(14) -0.0045(13)
C234 0.0303(16) 0.0442(15) 0.0179(14) 0.0056(11) 0.0031(12) -0.0024(12)
C235 0.0249(15) 0.0371(14) 0.0303(16) -0.0012(11) 0.0044(12) 0.0064(12)
C236 0.0231(14) 0.0294(13) 0.0220(14) 0.0056(10) 0.0011(11) 0.0049(11)
C240 0.0334(16) 0.0206(12) 0.0398(17) 0.0017(11) 0.0095(14) -0.0001(11)

loop_
_atom_type_symbol
_atom_type_description
_atom_type_scat_dispersion_real
_atom_type_scat_dispersion_imag
_atom_type_scat_source
C C 0.0033 0.0016 'International Tables Vol C Tables 4.2.6.8 and 6.1.1.4'
H H 0.0000 0.0000 'International Tables Vol C Tables 4.2.6.8 and 6.1.1.4'
N N 0.0061 0.0033 'International Tables Vol C Tables 4.2.6.8 and 6.1.1.4'
P P 0.1023 0.0942 'International Tables Vol C Tables 4.2.6.8 and 6.1.1.4'
Mn Mn 0.3368 0.7283 'International Tables Vol C Tables 4.2.6.8 and 6.1.1.4'

loop_
_geom_angle_atom_site_label_1
_geom_angle_atom_site_label_2
_geom_angle_atom_site_label_3
_geom_angle
_geom_angle_site_symmetry_1
_geom_angle_site_symmetry_3
_geom_angle_publ_flag
N62 Mn1 N41 173.23(8) 3_545 . ?
N62 Mn1 N11 94.00(8) 3_545 . ?
N41 Mn1 N11 92.29(8) . . ?
N62 Mn1 N32 91.28(7) 3_545 4_455 ?
N41 Mn1 N32 91.97(7) . 4_455 ?
N11 Mn1 N32 83.03(7) . 4_455 ?
N62 Mn1 N21 90.40(7) 3_545 . ?
N41 Mn1 N21 87.59(7) . . ?
N11 Mn1 N21 85.45(8) . . ?
N32 Mn1 N21 168.44(8) 4_455 . ?
N62 Mn1 N31 89.45(8) 3_545 . ?
N41 Mn1 N31 84.24(8) . . ?
N11 Mn1 N31 176.52(8) . . ?
N32 Mn1 N31 97.37(7) 4_455 . ?
N21 Mn1 N31 94.08(8) . . ?
N42 Mn2 N61 177.85(9) 3_545 . ?
N42 Mn2 N22 92.17(8) 3_545 . ?
N61 Mn2 N22 88.40(8) . . ?
N42 Mn2 N51 88.78(8) 3_545 . ?
N61 Mn2 N51 89.12(9) . . ?
N22 Mn2 N51 91.97(9) . . ?
N42 Mn2 N12 90.88(8) 3_545 . ?
N61 Mn2 N12 91.21(8) . . ?
N22 Mn2 N12 88.65(8) . . ?
N51 Mn2 N12 179.30(9) . . ?
N42 Mn2 N52 90.91(8) 3_545 4_456 ?
N61 Mn2 N52 88.68(8) . 4_456 ?
N22 Mn2 N52 174.77(8) . 4_456 ?
N51 Mn2 N52 92.32(8) . 4_456 ?
N12 Mn2 N52 87.07(8) . 4_456 ?
C11 N11 Mn1 175.9(2) . . ?
N11 C11 N13 173.9(3) . . ?
C12 N12 Mn2 147.5(2) . . ?
N12 C12 N13 174.2(3) . . ?
C11 N13 C12 117.5(2) . . ?
C21 N21 Mn1 150.01(19) . . ?
N21 C21 N23 174.7(3) . . ?
C22 N22 Mn2 170.9(2) . . ?
N22 C22 N23 174.1(3) . . ?
C21 N23 C22 119.1(2) . . ?
C31 N31 Mn1 131.98(18) . . ?
N31 C31 N33 173.3(3) . . ?
C32 N32 Mn1 154.74(19) . 4 ?
N32 C32 N33 175.1(3) . . ?
C32 N33 C31 120.6(2) . . ?
C41 N41 Mn1 155.1(2) . . ?
N41 C41 N43 173.3(3) . . ?
C42 N42 Mn2 165.3(2) . 3 ?
N42 C42 N43 170.8(3) . . ?
C42 N43 C41 122.9(2) . . ?
C51 N51 Mn2 153.1(2) . . ?
N51 C51 N53 173.7(3) . . ?
C52 N52 Mn2 122.58(18) . 4_556 ?
N52 C52 N53 172.2(3) . . ?
C52 N53 C51 120.7(2) . . ?
C61 N61 Mn2 156.5(2) . . ?
N61 C61 N63 173.0(3) . . ?
C62 N62 Mn1 165.5(2) . 3 ?
N62 C62 N63 172.5(3) . . ?
C61 N63 C62 122.5(2) . . ?
C140 P1 C111 110.76(11) . . ?
C140 P1 C121 106.67(11) . . ?
C111 P1 C121 110.18(10) . . ?
C140 P1 C131 109.63(11) . . ?
C111 P1 C131 108.52(11) . . ?
C121 P1 C131 111.08(11) . . ?
C116 C111 C112 120.1(2) . . ?
C116 C111 P1 119.57(16) . . ?
C112 C111 P1 120.17(18) . . ?
C113 C112 C111 119.6(2) . . ?
C114 C113 C112 120.2(2) . . ?
C113 C114 C115 120.4(2) . . ?
C116 C115 C114 119.8(2) . . ?
C115 C116 C111 119.9(2) . . ?
C126 C121 C122 119.9(2) . . ?
C126 C121 P1 119.23(18) . . ?
C122 C121 P1 120.63(18) . . ?
C123 C122 C121 119.9(2) . . ?
C124 C123 C122 119.7(2) . . ?
C125 C124 C123 120.6(2) . . ?
C124 C125 C126 120.3(3) . . ?
C121 C126 C125 119.6(2) . . ?
C136 C131 C132 119.8(2) . . ?
C136 C131 P1 119.67(17) . . ?
C132 C131 P1 120.48(19) . . ?
C133 C132 C131 120.0(3) . . ?
C134 C133 C132 120.1(2) . . ?
C133 C134 C135 120.3(3) . . ?
C136 C135 C134 119.9(3) . . ?
C135 C136 C131 119.8(2) . . ?
C221 P2 C211 109.70(11) . . ?
C221 P2 C231 109.08(11) . . ?
C211 P2 C231 107.84(11) . . ?
C221 P2 C240 109.09(12) . . ?
C211 P2 C240 109.19(12) . . ?
C231 P2 C240 111.90(11) . . ?
C216 C211 C212 120.1(2) . . ?
C216 C211 P2 118.93(18) . . ?
C212 C211 P2 120.98(19) . . ?
C213 C212 C211 119.8(2) . . ?
C214 C213 C212 119.6(2) . . ?
C215 C214 C213 120.8(2) . . ?
C214 C215 C216 120.2(2) . . ?
C215 C216 C211 119.5(2) . . ?
C226 C221 C222 119.0(2) . . ?
C226 C221 P2 121.66(19) . . ?
C222 C221 P2 119.25(18) . . ?
C223 C222 C221 120.7(2) . . ?
C222 C223 C224 119.6(3) . . ?
C225 C224 C223 120.1(3) . . ?
C224 C225 C226 120.5(2) . . ?
C225 C226 C221 120.0(2) . . ?
C232 C231 C236 119.6(2) . . ?
C232 C231 P2 121.94(18) . . ?
C236 C231 P2 118.23(17) . . ?
C233 C232 C231 119.8(2) . . ?
C232 C233 C234 120.6(2) . . ?
C235 C234 C233 120.1(2) . . ?
C234 C235 C236 120.3(2) . . ?
C235 C236 C231 119.7(2) . . ?

loop_
_geom_bond_atom_site_label_1
_geom_bond_atom_site_label_2
_geom_bond_distance
_geom_bond_site_symmetry_2
_geom_bond_publ_flag
Mn1 N62 2.1854(18) 3_545 ?
Mn1 N41 2.2087(19) . ?
Mn1 N11 2.217(2) . ?
Mn1 N32 2.229(2) 4_455 ?
Mn1 N21 2.239(2) . ?
Mn1 N31 2.242(2) . ?
Mn2 N42 2.1856(19) 3_545 ?
Mn2 N61 2.1891(19) . ?
Mn2 N22 2.220(2) . ?
Mn2 N51 2.222(2) . ?
Mn2 N12 2.240(2) . ?
Mn2 N52 2.280(2) 4_456 ?
N11 C11 1.140(3) . ?
C11 N13 1.312(3) . ?
N12 C12 1.144(3) . ?
C12 N13 1.320(3) . ?
N21 C21 1.148(3) . ?
C21 N23 1.311(3) . ?
N22 C22 1.153(3) . ?
C22 N23 1.313(3) . ?
N31 C31 1.145(3) . ?
C31 N33 1.300(3) . ?
N32 C32 1.154(3) . ?
N32 Mn1 2.229(2) 4 ?
C32 N33 1.300(3) . ?
N41 C41 1.150(3) . ?
C41 N43 1.304(3) . ?
N42 C42 1.144(3) . ?
N42 Mn2 2.1855(19) 3 ?
C42 N43 1.299(3) . ?
N51 C51 1.151(3) . ?
C51 N53 1.310(3) . ?
N52 C52 1.165(3) . ?
N52 Mn2 2.280(2) 4_556 ?
C52 N53 1.301(3) . ?
N61 C61 1.143(3) . ?
C61 N63 1.303(3) . ?
N62 C62 1.147(3) . ?
N62 Mn1 2.1854(18) 3 ?
C62 N63 1.305(3) . ?
P1 C140 1.785(2) . ?
P1 C111 1.790(2) . ?
P1 C121 1.795(2) . ?
P1 C131 1.798(2) . ?
C111 C116 1.390(3) . ?
C111 C112 1.395(3) . ?
C112 C113 1.383(3) . ?
C113 C114 1.379(3) . ?
C114 C115 1.391(3) . ?
C115 C116 1.380(3) . ?
C121 C126 1.390(3) . ?
C121 C122 1.394(3) . ?
C122 C123 1.388(3) . ?
C123 C124 1.384(4) . ?
C124 C125 1.376(4) . ?
C125 C126 1.390(3) . ?
C131 C136 1.390(3) . ?
C131 C132 1.391(3) . ?
C132 C133 1.378(4) . ?
C133 C134 1.378(4) . ?
C134 C135 1.388(4) . ?
C135 C136 1.381(3) . ?
P2 C221 1.788(2) . ?
P2 C211 1.790(2) . ?
P2 C231 1.791(2) . ?
P2 C240 1.795(2) . ?
C211 C216 1.391(3) . ?
C211 C212 1.392(3) . ?
C212 C213 1.386(3) . ?
C213 C214 1.381(3) . ?
C214 C215 1.374(4) . ?
C215 C216 1.387(3) . ?
C221 C226 1.388(3) . ?
C221 C222 1.398(3) . ?
C222 C223 1.377(4) . ?
C223 C224 1.388(4) . ?
C224 C225 1.376(4) . ?
C225 C226 1.382(3) . ?
C231 C232 1.390(3) . ?
C231 C236 1.402(3) . ?
C232 C233 1.374(3) . ?
C233 C234 1.383(3) . ?
C234 C235 1.376(3) . ?
C235 C236 1.381(3) . ?
